data_4518692
loop_
_publ_author_name
'Liu, Yawei'
'Li, Yanzhong'
'Wen, Yue'
'Su, Xianlong'
'Xu, Ming'
'Feng, Wei'
'Liu, Qian'
'Li, Fuyou'

_publ_section_title
;
 Significantly Enhanced Afterglow Brightness via Intramolecular Energy
 Transfer
;
_journal_name_full 'ACS Materials Letters'
_journal_page_first 713
_journal_page_last 720
_journal_paper_doi 10.1021/acsmaterialslett.1c00183
_journal_year 2021
_chemical_formula_sum 'C41 H32 B F2 N3 O3 S3'
_chemical_formula_weight 759.68
_space_group_crystal_system triclinic
_space_group_IT_number 2
_space_group_name_Hall '-P 1'
_space_group_name_H-M_alt 'P -1'
_atom_sites_solution_hydrogens geom
_audit_creation_method SHELXL-2016/6
_cell_angle_alpha 96.507(2)
_cell_angle_beta 108.637(2)
_cell_angle_gamma 99.482(2)
_cell_formula_units_Z 2
_cell_length_a 10.7612(5)
_cell_length_b 11.7802(6)
_cell_length_c 15.3173(7)
_cell_measurement_reflns_used 1820
_cell_measurement_temperature 143(2)
_cell_measurement_theta_max 32.20
_cell_measurement_theta_min 3.36
_cell_volume 1785.96(15)
_computing_cell_refinement 'Bruker SAINT'
_computing_data_collection 'Bruker APEX2'
_computing_data_reduction 'Bruker SAINT'
_computing_molecular_graphics 'Bruker SHELXTL'
_computing_publication_material 'Bruker SHELXTL'
_computing_structure_refinement 'SHELXL-2016/6 (Sheldrick, 2016)'
_computing_structure_solution 'SHELXT 2014/5 (Sheldrick, 2014)'
_diffrn_ambient_temperature 143(2)
_diffrn_measured_fraction_theta_full 0.994
_diffrn_measured_fraction_theta_max 0.995
_diffrn_measurement_device_type 'Bruker APEX-II CCD'
_diffrn_measurement_method '\f and \w scans'
_diffrn_radiation_type GaK\a
_diffrn_radiation_wavelength 1.34138
_diffrn_reflns_av_R_equivalents 0.0572
_diffrn_reflns_av_unetI/netI 0.0350
_diffrn_reflns_Laue_measured_fraction_full 0.994
_diffrn_reflns_Laue_measured_fraction_max 0.995
_diffrn_reflns_limit_h_max 13
_diffrn_reflns_limit_h_min -13
_diffrn_reflns_limit_k_max 14
_diffrn_reflns_limit_k_min -14
_diffrn_reflns_limit_l_max 19
_diffrn_reflns_limit_l_min -19
_diffrn_reflns_number 71544
_diffrn_reflns_point_group_measured_fraction_full 0.994
_diffrn_reflns_point_group_measured_fraction_max 0.995
_diffrn_reflns_theta_full 53.594
_diffrn_reflns_theta_max 58.493
_diffrn_reflns_theta_min 4.548
_exptl_absorpt_coefficient_mu 1.547
_exptl_absorpt_correction_T_max 0.752
_exptl_absorpt_correction_T_min 0.586
_exptl_absorpt_correction_type multi-scan
_exptl_absorpt_process_details sadabs
_exptl_crystal_colour green
_exptl_crystal_density_diffrn 1.413
_exptl_crystal_description block
_exptl_crystal_F_000 788
_exptl_crystal_size_max 0.320
_exptl_crystal_size_mid 0.100
_exptl_crystal_size_min 0.080
_refine_diff_density_max 0.591
_refine_diff_density_min -0.578
_refine_diff_density_rms 0.067
_refine_ls_extinction_method none
_refine_ls_goodness_of_fit_ref 1.031
_refine_ls_hydrogen_treatment constr
_refine_ls_matrix_type full
_refine_ls_number_parameters 480
_refine_ls_number_reflns 7625
_refine_ls_number_restraints 0
_refine_ls_restrained_S_all 1.031
_refine_ls_R_factor_all 0.0536
_refine_ls_R_factor_gt 0.0518
_refine_ls_shift/su_max 0.001
_refine_ls_shift/su_mean 0.000
_refine_ls_structure_factor_coef Fsqd
_refine_ls_weighting_details 'w=1/[\s^2^(Fo^2^)+(0.0842P)^2^+1.2665P] where P=(Fo^2^+2Fc^2^)/3'
_refine_ls_weighting_scheme calc
_refine_ls_wR_factor_gt 0.1469
_refine_ls_wR_factor_ref 0.1488
_reflns_Friedel_coverage 0.000
_reflns_number_gt 7173
_reflns_number_total 7625
_reflns_threshold_expression 'I > 2\s(I)'
_cod_data_source_file tz1c00183_si_003.cif
_cod_data_source_block ga_91113c_a
_cod_database_code 4518692
_shelx_shelxl_version_number 2016/6
_shelx_space_group_comment
; 
The symmetry employed for this shelxl refinement is uniquely defined 
by the following loop, which should always be used as a source of 
symmetry information in preference to the above space-group names. 
They are only intended as comments. 
;
_shelx_estimated_absorpt_t_min 0.637
_shelx_estimated_absorpt_t_max 0.886

loop_
_space_group_symop_operation_xyz
'x, y, z'
'-x, -y, -z'

loop_
_atom_site_label
_atom_site_type_symbol
_atom_site_fract_x
_atom_site_fract_y
_atom_site_fract_z
_atom_site_U_iso_or_equiv
_atom_site_adp_type
_atom_site_occupancy
_atom_site_site_symmetry_order
_atom_site_calc_flag
_atom_site_refinement_flags_posn
_atom_site_refinement_flags_adp
_atom_site_refinement_flags_occupancy
_atom_site_disorder_assembly
_atom_site_disorder_group
S1 S -0.09947(5) 0.33111(6) 0.67373(4) 0.04642(17) Uani 1 1 d . . . . .
S2 S 1.52488(6) 1.36552(5) 0.81600(4) 0.04869(17) Uani 1 1 d . . . . .
S3 S 1.79540(6) 0.70510(6) 1.06956(5) 0.05334(18) Uani 1 1 d . . . . .
F1 F 1.63587(10) 1.05542(9) 0.97441(7) 0.0286(2) Uani 1 1 d . . . . .
F2 F 1.66272(9) 0.97083(9) 0.84271(7) 0.0267(2) Uani 1 1 d . . . . .
B1 B 1.57209(18) 0.97919(17) 0.88997(13) 0.0237(4) Uani 1 1 d . . . . .
N1 N 1.45116(13) 1.02525(13) 0.82945(10) 0.0234(3) Uani 1 1 d . . . . .
N2 N 1.51807(13) 0.85608(13) 0.90757(9) 0.0235(3) Uani 1 1 d . . . . .
O3 O 0.23701(15) 0.52968(14) 0.66742(15) 0.0543(5) Uani 1 1 d . . . . .
N4 N -0.73611(16) 0.07663(16) 0.42334(11) 0.0358(4) Uani 1 1 d . . . . .
O1 O 0.25585(17) 0.3905(2) 0.56215(12) 0.0702(7) Uani 1 1 d . . . . .
O2 O -0.10252(15) 0.23113(17) 0.51145(11) 0.0509(4) Uani 1 1 d . . . . .
C1 C 1.44938(17) 1.13223(16) 0.80483(12) 0.0272(3) Uani 1 1 d . . . . .
C2 C 1.31558(19) 1.13655(18) 0.75324(14) 0.0339(4) Uani 1 1 d . . . . .
H2 H 1.286694 1.200630 0.726320 0.041 Uiso 1 1 calc R U . . .
C3 C 1.23508(17) 1.03110(17) 0.74921(13) 0.0317(4) Uani 1 1 d . . . . .
H3 H 1.140295 1.009457 0.719970 0.038 Uiso 1 1 calc R U . . .
C4 C 1.31900(16) 0.96120(16) 0.79639(11) 0.0253(3) Uani 1 1 d . . . . .
C5 C 1.28495(16) 0.85185(15) 0.81867(11) 0.0243(3) Uani 1 1 d . . . . .
C6 C 1.38289(16) 0.79997(15) 0.87252(11) 0.0253(3) Uani 1 1 d . . . . .
C7 C 1.36968(19) 0.69161(17) 0.90300(13) 0.0318(4) Uani 1 1 d . . . . .
H7 H 1.288732 0.635415 0.889243 0.038 Uiso 1 1 calc R U . . .
C8 C 1.4965(2) 0.68269(17) 0.95656(14) 0.0339(4) Uani 1 1 d . . . . .
H8 H 1.518917 0.618643 0.986303 0.041 Uiso 1 1 calc R U . . .
C9 C 1.58742(17) 0.78546(16) 0.95947(12) 0.0278(4) Uani 1 1 d . . . . .
C10 C 1.14090(16) 0.79418(15) 0.78865(12) 0.0259(3) Uani 1 1 d . . . . .
C11 C 1.08225(17) 0.77263(17) 0.85596(12) 0.0308(4) Uani 1 1 d . . . . .
H11 H 1.135731 0.790601 0.920511 0.037 Uiso 1 1 calc R U . . .
C12 C 0.94560(17) 0.72488(17) 0.82864(12) 0.0299(4) Uani 1 1 d . . . . .
H12 H 0.905716 0.712744 0.874851 0.036 Uiso 1 1 calc R U . . .
C13 C 0.86651(16) 0.69463(14) 0.73396(12) 0.0246(3) Uani 1 1 d . . . . .
C14 C 0.92637(16) 0.71466(15) 0.66710(12) 0.0264(3) Uani 1 1 d . . . . .
H14 H 0.873867 0.692890 0.602460 0.032 Uiso 1 1 calc R U . . .
C15 C 1.06181(17) 0.76604(16) 0.69388(12) 0.0272(3) Uani 1 1 d . . . . .
H15 H 1.100614 0.782040 0.647724 0.033 Uiso 1 1 calc R U . . .
C16 C 0.72134(16) 0.64133(15) 0.70443(12) 0.0242(3) Uani 1 1 d . . . . .
C17 C 0.66500(18) 0.54248(16) 0.63425(13) 0.0306(4) Uani 1 1 d . . . . .
H17 H 0.719465 0.510641 0.604158 0.037 Uiso 1 1 calc R U . . .
C18 C 0.53052(18) 0.49046(17) 0.60815(13) 0.0331(4) Uani 1 1 d . . . . .
H18 H 0.493567 0.421979 0.561438 0.040 Uiso 1 1 calc R U . . .
C19 C 0.44927(16) 0.53819(16) 0.65011(12) 0.0283(4) Uani 1 1 d . . . . .
C20 C 0.50394(18) 0.63792(16) 0.71880(14) 0.0304(4) Uani 1 1 d . . . . .
H20 H 0.448422 0.671525 0.746892 0.036 Uiso 1 1 calc R U . . .
C21 C 0.63976(17) 0.68859(15) 0.74646(13) 0.0285(4) Uani 1 1 d . . . . .
H21 H 0.677115 0.755874 0.794341 0.034 Uiso 1 1 calc R U . . .
C22 C 0.30630(18) 0.47757(18) 0.62012(13) 0.0347(4) Uani 1 1 d . . . . .
C23 C 0.0962(2) 0.4765(2) 0.6397(3) 0.0622(8) Uani 1 1 d . . . . .
H23A H 0.057732 0.455982 0.570555 0.075 Uiso 1 1 calc R U . . .
H23B H 0.048877 0.533806 0.660193 0.075 Uiso 1 1 calc R U . . .
C24 C 0.07300(19) 0.3693(2) 0.68042(15) 0.0415(5) Uani 1 1 d . . . . .
H24A H 0.132776 0.383091 0.746632 0.050 Uiso 1 1 calc R U . . .
H24B H 0.094921 0.303709 0.645841 0.050 Uiso 1 1 calc R U . . .
C25 C -0.17302(18) 0.24819(18) 0.55705(13) 0.0323(4) Uani 1 1 d . . . . .
C26 C -0.31899(18) 0.20473(17) 0.52556(13) 0.0300(4) Uani 1 1 d . . . . .
C27 C -0.39452(18) 0.21349(18) 0.58402(13) 0.0322(4) Uani 1 1 d . . . . .
H27 H -0.350753 0.249606 0.647783 0.039 Uiso 1 1 calc R U . . .
C28 C -0.53116(19) 0.17091(18) 0.55124(13) 0.0334(4) Uani 1 1 d . . . . .
H28 H -0.579786 0.177378 0.592905 0.040 Uiso 1 1 calc R U . . .
C29 C -0.60025(17) 0.11782(16) 0.45683(13) 0.0293(4) Uani 1 1 d . . . . .
C30 C -0.52312(19) 0.10887(18) 0.39814(13) 0.0341(4) Uani 1 1 d . . . . .
H30 H -0.566186 0.073217 0.334219 0.041 Uiso 1 1 calc R U . . .
C31 C -0.38676(19) 0.15097(19) 0.43215(13) 0.0358(4) Uani 1 1 d . . . . .
H31 H -0.337183 0.143400 0.391221 0.043 Uiso 1 1 calc R U . . .
C32 C 1.56231(18) 1.23072(16) 0.83033(13) 0.0296(4) Uani 1 1 d . . . . .
C33 C 1.70562(19) 1.23876(16) 0.86833(13) 0.0326(4) Uani 1 1 d . . . . .
H33 H 1.749024 1.175275 0.880286 0.039 Uiso 1 1 calc R U . . .
C34 C 1.7707(2) 1.3598(2) 0.88478(18) 0.0467(5) Uani 1 1 d . . . . .
H34 H 1.865434 1.385848 0.911399 0.056 Uiso 1 1 calc R U . . .
C35 C 1.6878(3) 1.4338(2) 0.85978(18) 0.0498(6) Uani 1 1 d . . . . .
H35 H 1.718150 1.515806 0.866163 0.060 Uiso 1 1 calc R U . . .
C36 C 1.73098(18) 0.81028(17) 1.01073(12) 0.0306(4) Uani 1 1 d . . . . .
C37 C 1.83489(17) 0.90947(17) 1.02700(13) 0.0315(4) Uani 1 1 d . . . . .
H37 H 1.822704 0.978392 1.001554 0.038 Uiso 1 1 calc R U . . .
C38 C 1.9594(2) 0.8927(2) 1.08608(16) 0.0455(5) Uani 1 1 d . . . . .
H38 H 2.040409 0.950080 1.104360 0.055 Uiso 1 1 calc R U . . .
C39 C 1.9527(2) 0.7895(3) 1.11370(18) 0.0521(6) Uani 1 1 d . . . . .
H39 H 2.027778 0.765808 1.153700 0.062 Uiso 1 1 calc R U . . .
C40 C -0.80396(19) 0.01597(19) 0.32768(14) 0.0372(4) Uani 1 1 d . . . . .
H40A H -0.791881 0.068830 0.284646 0.056 Uiso 1 1 calc R U . . .
H40B H -0.899922 -0.009731 0.316647 0.056 Uiso 1 1 calc R U . . .
H40C H -0.765999 -0.052252 0.317028 0.056 Uiso 1 1 calc R U . . .
C41 C -0.8133(2) 0.0804(2) 0.48551(15) 0.0419(5) Uani 1 1 d . . . . .
H41A H -0.783884 0.031674 0.532756 0.063 Uiso 1 1 calc R U . . .
H41B H -0.908840 0.050698 0.449188 0.063 Uiso 1 1 calc R U . . .
H41C H -0.799337 0.161214 0.516547 0.063 Uiso 1 1 calc R U . . .

loop_
_atom_site_aniso_label
_atom_site_aniso_U_11
_atom_site_aniso_U_22
_atom_site_aniso_U_33
_atom_site_aniso_U_23
_atom_site_aniso_U_13
_atom_site_aniso_U_12
S1 0.0211(2) 0.0762(4) 0.0320(3) 0.0009(2) 0.00782(19) -0.0082(2)
S2 0.0501(3) 0.0414(3) 0.0570(3) 0.0240(2) 0.0176(3) 0.0073(2)
S3 0.0368(3) 0.0541(3) 0.0626(4) 0.0230(3) 0.0022(3) 0.0135(2)
F1 0.0213(5) 0.0356(5) 0.0213(5) -0.0021(4) 0.0027(4) -0.0003(4)
F2 0.0190(5) 0.0344(5) 0.0267(5) 0.0044(4) 0.0099(4) 0.0023(4)
B1 0.0165(8) 0.0299(9) 0.0208(8) 0.0017(7) 0.0044(7) 0.0009(7)
N1 0.0151(6) 0.0306(7) 0.0212(6) 0.0032(5) 0.0047(5) -0.0004(5)
N2 0.0151(6) 0.0328(7) 0.0191(6) 0.0026(5) 0.0038(5) 0.0011(5)
O3 0.0219(7) 0.0358(8) 0.0966(14) -0.0016(8) 0.0206(8) -0.0079(6)
N4 0.0202(7) 0.0489(10) 0.0293(8) 0.0012(7) 0.0033(6) -0.0028(6)
O1 0.0352(9) 0.1032(16) 0.0439(9) -0.0288(10) 0.0152(7) -0.0366(9)
O2 0.0262(7) 0.0808(12) 0.0398(8) -0.0025(8) 0.0152(6) -0.0033(7)
C1 0.0232(8) 0.0343(9) 0.0241(8) 0.0064(7) 0.0083(6) 0.0046(7)
C2 0.0269(9) 0.0404(10) 0.0333(9) 0.0112(8) 0.0064(7) 0.0093(7)
C3 0.0180(8) 0.0429(10) 0.0297(9) 0.0055(7) 0.0030(7) 0.0057(7)
C4 0.0142(7) 0.0362(9) 0.0210(7) 0.0013(6) 0.0035(6) 0.0008(6)
C5 0.0151(7) 0.0341(8) 0.0189(7) -0.0014(6) 0.0049(6) -0.0016(6)
C6 0.0168(7) 0.0334(8) 0.0211(7) 0.0011(6) 0.0052(6) -0.0017(6)
C7 0.0271(9) 0.0349(9) 0.0297(9) 0.0060(7) 0.0088(7) -0.0016(7)
C8 0.0326(9) 0.0367(10) 0.0317(9) 0.0120(7) 0.0096(8) 0.0047(8)
C9 0.0230(8) 0.0371(9) 0.0218(8) 0.0060(7) 0.0060(6) 0.0049(7)
C10 0.0144(7) 0.0326(8) 0.0246(8) 0.0002(6) 0.0037(6) -0.0021(6)
C11 0.0192(8) 0.0443(10) 0.0209(8) 0.0011(7) 0.0033(6) -0.0041(7)
C12 0.0196(8) 0.0408(10) 0.0238(8) 0.0020(7) 0.0069(6) -0.0048(7)
C13 0.0162(7) 0.0268(8) 0.0257(8) 0.0002(6) 0.0045(6) -0.0006(6)
C14 0.0177(7) 0.0329(8) 0.0221(8) -0.0013(6) 0.0031(6) 0.0000(6)
C15 0.0186(8) 0.0366(9) 0.0224(8) 0.0004(6) 0.0068(6) -0.0008(6)
C16 0.0166(7) 0.0273(8) 0.0242(8) 0.0037(6) 0.0040(6) -0.0009(6)
C17 0.0223(8) 0.0351(9) 0.0285(8) -0.0031(7) 0.0082(7) -0.0027(7)
C18 0.0241(9) 0.0381(10) 0.0265(9) -0.0029(7) 0.0046(7) -0.0080(7)
C19 0.0163(8) 0.0354(9) 0.0264(8) 0.0083(7) 0.0018(6) -0.0035(6)
C20 0.0205(8) 0.0304(9) 0.0386(10) 0.0046(7) 0.0109(7) 0.0011(6)
C21 0.0205(8) 0.0268(8) 0.0335(9) -0.0003(7) 0.0085(7) -0.0019(6)
C22 0.0194(8) 0.0471(11) 0.0294(9) 0.0111(8) 0.0022(7) -0.0054(7)
C23 0.0206(10) 0.0406(12) 0.125(3) 0.0236(14) 0.0232(13) 0.0040(8)
C24 0.0205(9) 0.0624(13) 0.0347(10) 0.0097(9) 0.0051(7) -0.0015(8)
C25 0.0236(9) 0.0432(10) 0.0265(8) 0.0082(7) 0.0067(7) -0.0002(7)
C26 0.0212(8) 0.0384(9) 0.0264(8) 0.0079(7) 0.0055(7) -0.0004(7)
C27 0.0221(8) 0.0441(10) 0.0238(8) 0.0032(7) 0.0041(7) -0.0015(7)
C28 0.0227(8) 0.0454(10) 0.0271(9) 0.0024(7) 0.0079(7) -0.0017(7)
C29 0.0206(8) 0.0333(9) 0.0275(8) 0.0066(7) 0.0026(7) -0.0008(7)
C30 0.0264(9) 0.0464(11) 0.0229(8) 0.0048(7) 0.0039(7) 0.0006(8)
C31 0.0259(9) 0.0519(11) 0.0267(9) 0.0068(8) 0.0088(7) 0.0010(8)
C32 0.0295(9) 0.0318(9) 0.0280(8) 0.0091(7) 0.0110(7) 0.0026(7)
C33 0.0304(9) 0.0260(8) 0.0315(9) 0.0043(7) 0.0057(7) -0.0100(7)
C34 0.0375(11) 0.0425(12) 0.0527(13) 0.0072(10) 0.0144(10) -0.0085(9)
C35 0.0584(14) 0.0349(11) 0.0537(13) 0.0152(9) 0.0208(11) -0.0046(10)
C36 0.0245(9) 0.0416(10) 0.0243(8) 0.0073(7) 0.0055(7) 0.0085(7)
C37 0.0155(8) 0.0425(10) 0.0298(9) 0.0073(7) -0.0009(6) 0.0050(7)
C38 0.0220(9) 0.0675(15) 0.0381(11) 0.0090(10) 0.0011(8) 0.0047(9)
C39 0.0325(11) 0.0755(17) 0.0462(12) 0.0189(12) 0.0026(9) 0.0226(11)
C40 0.0229(9) 0.0444(11) 0.0319(10) 0.0003(8) -0.0012(7) -0.0008(8)
C41 0.0225(9) 0.0595(13) 0.0370(10) 0.0063(9) 0.0083(8) -0.0036(8)

loop_
_atom_type_symbol
_atom_type_description
_atom_type_scat_dispersion_real
_atom_type_scat_dispersion_imag
_atom_type_scat_source
C C 0.0137 0.0067 'International Tables Vol C Tables 4.2.6.8 and 6.1.1.4'
H H 0.0000 0.0000 'International Tables Vol C Tables 4.2.6.8 and 6.1.1.4'
B B 0.0070 0.0029 'International Tables Vol C Tables 4.2.6.8 and 6.1.1.4'
F F 0.0583 0.0400 'International Tables Vol C Tables 4.2.6.8 and 6.1.1.4'
N N 0.0241 0.0134 'International Tables Vol C Tables 4.2.6.8 and 6.1.1.4'
O O 0.0389 0.0241 'International Tables Vol C Tables 4.2.6.8 and 6.1.1.4'
S S 0.2925 0.4295 'International Tables Vol C Tables 4.2.6.8 and 6.1.1.4'

loop_
_geom_angle_atom_site_label_1
_geom_angle_atom_site_label_2
_geom_angle_atom_site_label_3
_geom_angle
_geom_angle_site_symmetry_1
_geom_angle_site_symmetry_3
_geom_angle_publ_flag
C25 S1 C24 99.71(10) . . ?
C35 S2 C32 92.53(11) . . ?
C39 S3 C36 92.72(11) . . ?
F1 B1 F2 109.47(13) . . ?
F1 B1 N1 109.45(14) . . ?
F2 B1 N1 109.83(14) . . ?
F1 B1 N2 109.98(14) . . ?
F2 B1 N2 109.61(14) . . ?
N1 B1 N2 108.48(13) . . ?
C1 N1 C4 107.64(14) . . ?
C1 N1 B1 128.79(14) . . ?
C4 N1 B1 123.41(14) . . ?
C9 N2 C6 107.59(14) . . ?
C9 N2 B1 128.65(14) . . ?
C6 N2 B1 123.74(14) . . ?
C22 O3 C23 115.46(19) . . ?
C29 N4 C40 120.66(16) . . ?
C29 N4 C41 120.70(16) . . ?
C40 N4 C41 118.24(16) . . ?
N1 C1 C2 108.99(16) . . ?
N1 C1 C32 127.02(16) . . ?
C2 C1 C32 123.90(17) . . ?
C3 C2 C1 107.55(17) . . ?
C3 C2 H2 126.2 . . ?
C1 C2 H2 126.2 . . ?
C2 C3 C4 107.36(16) . . ?
C2 C3 H3 126.3 . . ?
C4 C3 H3 126.3 . . ?
C5 C4 N1 121.84(15) . . ?
C5 C4 C3 129.40(16) . . ?
N1 C4 C3 108.43(15) . . ?
C4 C5 C6 120.95(15) . . ?
C4 C5 C10 118.69(15) . . ?
C6 C5 C10 120.27(16) . . ?
C5 C6 N2 121.54(16) . . ?
C5 C6 C7 129.79(16) . . ?
N2 C6 C7 108.65(15) . . ?
C8 C7 C6 106.93(16) . . ?
C8 C7 H7 126.5 . . ?
C6 C7 H7 126.5 . . ?
C7 C8 C9 108.00(17) . . ?
C7 C8 H8 126.0 . . ?
C9 C8 H8 126.0 . . ?
N2 C9 C8 108.81(15) . . ?
N2 C9 C36 126.49(17) . . ?
C8 C9 C36 124.69(17) . . ?
C11 C10 C15 119.54(15) . . ?
C11 C10 C5 119.68(15) . . ?
C15 C10 C5 120.72(15) . . ?
C12 C11 C10 120.09(16) . . ?
C12 C11 H11 120.0 . . ?
C10 C11 H11 120.0 . . ?
C11 C12 C13 120.61(16) . . ?
C11 C12 H12 119.7 . . ?
C13 C12 H12 119.7 . . ?
C14 C13 C12 118.91(15) . . ?
C14 C13 C16 120.27(15) . . ?
C12 C13 C16 120.82(15) . . ?
C15 C14 C13 120.81(15) . . ?
C15 C14 H14 119.6 . . ?
C13 C14 H14 119.6 . . ?
C14 C15 C10 119.98(16) . . ?
C14 C15 H15 120.0 . . ?
C10 C15 H15 120.0 . . ?
C21 C16 C17 119.13(15) . . ?
C21 C16 C13 120.65(15) . . ?
C17 C16 C13 120.22(15) . . ?
C18 C17 C16 120.53(17) . . ?
C18 C17 H17 119.7 . . ?
C16 C17 H17 119.7 . . ?
C17 C18 C19 120.14(16) . . ?
C17 C18 H18 119.9 . . ?
C19 C18 H18 119.9 . . ?
C20 C19 C18 119.73(16) . . ?
C20 C19 C22 122.61(17) . . ?
C18 C19 C22 117.65(17) . . ?
C19 C20 C21 120.08(17) . . ?
C19 C20 H20 120.0 . . ?
C21 C20 H20 120.0 . . ?
C20 C21 C16 120.37(16) . . ?
C20 C21 H21 119.8 . . ?
C16 C21 H21 119.8 . . ?
O1 C22 O3 122.60(18) . . ?
O1 C22 C19 124.6(2) . . ?
O3 C22 C19 112.76(17) . . ?
O3 C23 C24 112.2(2) . . ?
O3 C23 H23A 109.2 . . ?
C24 C23 H23A 109.2 . . ?
O3 C23 H23B 109.2 . . ?
C24 C23 H23B 109.2 . . ?
H23A C23 H23B 107.9 . . ?
C23 C24 S1 110.50(15) . . ?
C23 C24 H24A 109.5 . . ?
S1 C24 H24A 109.5 . . ?
C23 C24 H24B 109.5 . . ?
S1 C24 H24B 109.5 . . ?
H24A C24 H24B 108.1 . . ?
O2 C25 C26 125.28(18) . . ?
O2 C25 S1 119.82(14) . . ?
C26 C25 S1 114.90(13) . . ?
C27 C26 C31 117.75(16) . . ?
C27 C26 C25 123.55(16) . . ?
C31 C26 C25 118.70(17) . . ?
C28 C27 C26 121.36(17) . . ?
C28 C27 H27 119.3 . . ?
C26 C27 H27 119.3 . . ?
C27 C28 C29 121.13(17) . . ?
C27 C28 H28 119.4 . . ?
C29 C28 H28 119.4 . . ?
N4 C29 C28 121.57(17) . . ?
N4 C29 C30 121.22(17) . . ?
C28 C29 C30 117.21(16) . . ?
C31 C30 C29 120.91(17) . . ?
C31 C30 H30 119.5 . . ?
C29 C30 H30 119.5 . . ?
C30 C31 C26 121.64(18) . . ?
C30 C31 H31 119.2 . . ?
C26 C31 H31 119.2 . . ?
C33 C32 C1 131.80(17) . . ?
C33 C32 S2 111.55(13) . . ?
C1 C32 S2 116.64(14) . . ?
C34 C33 C32 107.86(18) . . ?
C34 C33 H33 126.1 . . ?
C32 C33 H33 126.1 . . ?
C35 C34 C33 115.3(2) . . ?
C35 C34 H34 122.4 . . ?
C33 C34 H34 122.4 . . ?
C34 C35 S2 112.77(17) . . ?
C34 C35 H35 123.6 . . ?
S2 C35 H35 123.6 . . ?
C37 C36 C9 132.80(17) . . ?
C37 C36 S3 109.53(13) . . ?
C9 C36 S3 117.61(15) . . ?
C36 C37 C38 111.27(18) . . ?
C36 C37 H37 124.4 . . ?
C38 C37 H37 124.4 . . ?
C39 C38 C37 114.0(2) . . ?
C39 C38 H38 123.0 . . ?
C37 C38 H38 123.0 . . ?
C38 C39 S3 112.45(16) . . ?
C38 C39 H39 123.8 . . ?
S3 C39 H39 123.8 . . ?
N4 C40 H40A 109.5 . . ?
N4 C40 H40B 109.5 . . ?
H40A C40 H40B 109.5 . . ?
N4 C40 H40C 109.5 . . ?
H40A C40 H40C 109.5 . . ?
H40B C40 H40C 109.5 . . ?
N4 C41 H41A 109.5 . . ?
N4 C41 H41B 109.5 . . ?
H41A C41 H41B 109.5 . . ?
N4 C41 H41C 109.5 . . ?
H41A C41 H41C 109.5 . . ?
H41B C41 H41C 109.5 . . ?

loop_
_geom_bond_atom_site_label_1
_geom_bond_atom_site_label_2
_geom_bond_distance
_geom_bond_site_symmetry_2
_geom_bond_publ_flag
S1 C25 1.795(2) . ?
S1 C24 1.803(2) . ?
S2 C35 1.684(3) . ?
S2 C32 1.7221(19) . ?
S3 C39 1.695(3) . ?
S3 C36 1.7218(19) . ?
F1 B1 1.384(2) . ?
F2 B1 1.397(2) . ?
B1 N1 1.557(2) . ?
B1 N2 1.557(2) . ?
N1 C1 1.357(2) . ?
N1 C4 1.396(2) . ?
N2 C9 1.362(2) . ?
N2 C6 1.395(2) . ?
O3 C22 1.361(3) . ?
O3 C23 1.444(2) . ?
N4 C29 1.366(2) . ?
N4 C40 1.448(2) . ?
N4 C41 1.452(3) . ?
O1 C22 1.199(3) . ?
O2 C25 1.209(2) . ?
C1 C2 1.416(2) . ?
C1 C32 1.451(2) . ?
C2 C3 1.375(3) . ?
C2 H2 0.9500 . ?
C3 C4 1.407(3) . ?
C3 H3 0.9500 . ?
C4 C5 1.391(3) . ?
C5 C6 1.391(2) . ?
C5 C10 1.484(2) . ?
C6 C7 1.409(3) . ?
C7 C8 1.378(3) . ?
C7 H7 0.9500 . ?
C8 C9 1.412(3) . ?
C8 H8 0.9500 . ?
C9 C36 1.453(2) . ?
C10 C11 1.396(2) . ?
C10 C15 1.396(2) . ?
C11 C12 1.391(2) . ?
C11 H11 0.9500 . ?
C12 C13 1.396(2) . ?
C12 H12 0.9500 . ?
C13 C14 1.395(2) . ?
C13 C16 1.483(2) . ?
C14 C15 1.389(2) . ?
C14 H14 0.9500 . ?
C15 H15 0.9500 . ?
C16 C21 1.392(2) . ?
C16 C17 1.395(2) . ?
C17 C18 1.383(2) . ?
C17 H17 0.9500 . ?
C18 C19 1.390(3) . ?
C18 H18 0.9500 . ?
C19 C20 1.389(3) . ?
C19 C22 1.483(2) . ?
C20 C21 1.390(2) . ?
C20 H20 0.9500 . ?
C21 H21 0.9500 . ?
C23 C24 1.490(3) . ?
C23 H23A 0.9900 . ?
C23 H23B 0.9900 . ?
C24 H24A 0.9900 . ?
C24 H24B 0.9900 . ?
C25 C26 1.469(2) . ?
C26 C27 1.395(3) . ?
C26 C31 1.398(3) . ?
C27 C28 1.376(2) . ?
C27 H27 0.9500 . ?
C28 C29 1.411(3) . ?
C28 H28 0.9500 . ?
C29 C30 1.412(3) . ?
C30 C31 1.372(3) . ?
C30 H30 0.9500 . ?
C31 H31 0.9500 . ?
C32 C33 1.446(3) . ?
C33 C34 1.437(3) . ?
C33 H33 0.9500 . ?
C34 C35 1.347(4) . ?
C34 H34 0.9500 . ?
C35 H35 0.9500 . ?
C36 C37 1.415(3) . ?
C37 C38 1.416(3) . ?
C37 H37 0.9500 . ?
C38 C39 1.330(4) . ?
C38 H38 0.9500 . ?
C39 H39 0.9500 . ?
C40 H40A 0.9800 . ?
C40 H40B 0.9800 . ?
C40 H40C 0.9800 . ?
C41 H41A 0.9800 . ?
C41 H41B 0.9800 . ?
C41 H41C 0.9800 . ?

loop_
_geom_torsion_atom_site_label_1
_geom_torsion_atom_site_label_2
_geom_torsion_atom_site_label_3
_geom_torsion_atom_site_label_4
_geom_torsion
_geom_torsion_site_symmetry_1
_geom_torsion_site_symmetry_2
_geom_torsion_site_symmetry_3
_geom_torsion_site_symmetry_4
_geom_torsion_publ_flag
F1 B1 N1 C1 53.2(2) . . . . ?
F2 B1 N1 C1 -67.0(2) . . . . ?
N2 B1 N1 C1 173.20(15) . . . . ?
F1 B1 N1 C4 -121.64(16) . . . . ?
F2 B1 N1 C4 118.15(16) . . . . ?
N2 B1 N1 C4 -1.6(2) . . . . ?
F1 B1 N2 C9 -57.8(2) . . . . ?
F2 B1 N2 C9 62.6(2) . . . . ?
N1 B1 N2 C9 -177.48(15) . . . . ?
F1 B1 N2 C6 120.22(16) . . . . ?
F2 B1 N2 C6 -119.38(16) . . . . ?
N1 B1 N2 C6 0.5(2) . . . . ?
C4 N1 C1 C2 -1.57(19) . . . . ?
B1 N1 C1 C2 -177.04(16) . . . . ?
C4 N1 C1 C32 175.07(17) . . . . ?
B1 N1 C1 C32 -0.4(3) . . . . ?
N1 C1 C2 C3 1.7(2) . . . . ?
C32 C1 C2 C3 -175.04(17) . . . . ?
C1 C2 C3 C4 -1.2(2) . . . . ?
C1 N1 C4 C5 -173.16(15) . . . . ?
B1 N1 C4 C5 2.6(2) . . . . ?
C1 N1 C4 C3 0.84(18) . . . . ?
B1 N1 C4 C3 176.61(15) . . . . ?
C2 C3 C4 C5 173.63(18) . . . . ?
C2 C3 C4 N1 0.2(2) . . . . ?
N1 C4 C5 C6 -2.3(2) . . . . ?
C3 C4 C5 C6 -174.92(17) . . . . ?
N1 C4 C5 C10 174.11(14) . . . . ?
C3 C4 C5 C10 1.5(3) . . . . ?
C4 C5 C6 N2 1.2(2) . . . . ?
C10 C5 C6 N2 -175.18(14) . . . . ?
C4 C5 C6 C7 179.57(17) . . . . ?
C10 C5 C6 C7 3.2(3) . . . . ?
C9 N2 C6 C5 178.01(15) . . . . ?
B1 N2 C6 C5 -0.4(2) . . . . ?
C9 N2 C6 C7 -0.69(19) . . . . ?
B1 N2 C6 C7 -179.06(15) . . . . ?
C5 C6 C7 C8 -178.33(18) . . . . ?
N2 C6 C7 C8 0.2(2) . . . . ?
C6 C7 C8 C9 0.3(2) . . . . ?
C6 N2 C9 C8 0.88(19) . . . . ?
B1 N2 C9 C8 179.15(16) . . . . ?
C6 N2 C9 C36 -178.58(17) . . . . ?
B1 N2 C9 C36 -0.3(3) . . . . ?
C7 C8 C9 N2 -0.8(2) . . . . ?
C7 C8 C9 C36 178.72(17) . . . . ?
C4 C5 C10 C11 -116.04(19) . . . . ?
C6 C5 C10 C11 60.4(2) . . . . ?
C4 C5 C10 C15 61.0(2) . . . . ?
C6 C5 C10 C15 -122.55(19) . . . . ?
C15 C10 C11 C12 -0.8(3) . . . . ?
C5 C10 C11 C12 176.24(17) . . . . ?
C10 C11 C12 C13 2.0(3) . . . . ?
C11 C12 C13 C14 -0.9(3) . . . . ?
C11 C12 C13 C16 178.67(17) . . . . ?
C12 C13 C14 C15 -1.3(3) . . . . ?
C16 C13 C14 C15 179.08(16) . . . . ?
C13 C14 C15 C10 2.5(3) . . . . ?
C11 C10 C15 C14 -1.4(3) . . . . ?
C5 C10 C15 C14 -178.43(16) . . . . ?
C14 C13 C16 C21 -133.47(18) . . . . ?
C12 C13 C16 C21 46.9(2) . . . . ?
C14 C13 C16 C17 46.9(2) . . . . ?
C12 C13 C16 C17 -132.74(19) . . . . ?
C21 C16 C17 C18 -1.4(3) . . . . ?
C13 C16 C17 C18 178.24(17) . . . . ?
C16 C17 C18 C19 1.7(3) . . . . ?
C17 C18 C19 C20 -0.4(3) . . . . ?
C17 C18 C19 C22 -179.18(17) . . . . ?
C18 C19 C20 C21 -1.0(3) . . . . ?
C22 C19 C20 C21 177.67(17) . . . . ?
C19 C20 C21 C16 1.3(3) . . . . ?
C17 C16 C21 C20 0.0(3) . . . . ?
C13 C16 C21 C20 -179.70(16) . . . . ?
C23 O3 C22 O1 -3.1(3) . . . . ?
C23 O3 C22 C19 178.45(19) . . . . ?
C20 C19 C22 O1 -178.9(2) . . . . ?
C18 C19 C22 O1 -0.1(3) . . . . ?
C20 C19 C22 O3 -0.5(3) . . . . ?
C18 C19 C22 O3 178.26(18) . . . . ?
C22 O3 C23 C24 78.7(3) . . . . ?
O3 C23 C24 S1 163.03(19) . . . . ?
C25 S1 C24 C23 84.9(2) . . . . ?
C24 S1 C25 O2 2.6(2) . . . . ?
C24 S1 C25 C26 -178.12(15) . . . . ?
O2 C25 C26 C27 171.6(2) . . . . ?
S1 C25 C26 C27 -7.6(3) . . . . ?
O2 C25 C26 C31 -8.1(3) . . . . ?
S1 C25 C26 C31 172.74(16) . . . . ?
C31 C26 C27 C28 0.0(3) . . . . ?
C25 C26 C27 C28 -179.71(19) . . . . ?
C26 C27 C28 C29 -0.7(3) . . . . ?
C40 N4 C29 C28 -176.16(19) . . . . ?
C41 N4 C29 C28 -3.5(3) . . . . ?
C40 N4 C29 C30 3.8(3) . . . . ?
C41 N4 C29 C30 176.5(2) . . . . ?
C27 C28 C29 N4 -179.14(19) . . . . ?
C27 C28 C29 C30 0.9(3) . . . . ?
N4 C29 C30 C31 179.67(19) . . . . ?
C28 C29 C30 C31 -0.4(3) . . . . ?
C29 C30 C31 C26 -0.4(3) . . . . ?
C27 C26 C31 C30 0.6(3) . . . . ?
C25 C26 C31 C30 -179.74(19) . . . . ?
N1 C1 C32 C33 15.3(3) . . . . ?
C2 C1 C32 C33 -168.50(19) . . . . ?
N1 C1 C32 S2 -163.45(14) . . . . ?
C2 C1 C32 S2 12.7(2) . . . . ?
C35 S2 C32 C33 -1.27(16) . . . . ?
C35 S2 C32 C1 177.74(16) . . . . ?
C1 C32 C33 C34 -176.93(19) . . . . ?
S2 C32 C33 C34 1.9(2) . . . . ?
C32 C33 C34 C35 -1.8(3) . . . . ?
C33 C34 C35 S2 0.9(3) . . . . ?
C32 S2 C35 C34 0.2(2) . . . . ?
N2 C9 C36 C37 4.3(3) . . . . ?
C8 C9 C36 C37 -175.1(2) . . . . ?
N2 C9 C36 S3 -178.80(14) . . . . ?
C8 C9 C36 S3 1.8(3) . . . . ?
C39 S3 C36 C37 0.13(16) . . . . ?
C39 S3 C36 C9 -177.46(16) . . . . ?
C9 C36 C37 C38 177.1(2) . . . . ?
S3 C36 C37 C38 0.0(2) . . . . ?
C36 C37 C38 C39 -0.2(3) . . . . ?
C37 C38 C39 S3 0.3(3) . . . . ?
C36 S3 C39 C38 -0.3(2) . . . . ?
